data_4025564
loop_
_publ_author_name
'Yosuke Demizu'
'Mitsunobu Doi'
'Yukiko Sato'
'Masakazu Tanaka'
'Haruhiro Okuda'
'Masaaki Kurihara'

_publ_section_title
;
 Three-Dimensional Structural Control of Diastereomeric
 Leu-Leu-Aib-Leu-Leu-Aib Sequences in the Solid State
;
_journal_name_full 'Journal of Organic Chemistry'
_journal_page_first 5234
_journal_page_last 5239
_journal_paper_doi 10.1021/jo100965r
_journal_volume 75
_journal_year 2010
_chemical_absolute_configuration rm
_chemical_compound_source synthesis
_chemical_formula_sum 'C38 H70 N6 O9'
_chemical_formula_weight 755.00
_chemical_name_systematic
; 
 Boc-Leu-D-Leu-Aib-Leu-D-Leu-OMe
;
_space_group_IT_number 4
_symmetry_cell_setting monoclinic
_symmetry_space_group_name_Hall 'P 2yb'
_symmetry_space_group_name_H-M 'P 1 21 1'
_atom_sites_solution_hydrogens geom
_atom_sites_solution_primary direct
_atom_sites_solution_secondary difmap
_audit_creation_method SHELXL-97
_cell_angle_alpha 90.00
_cell_angle_beta 99.125(3)
_cell_angle_gamma 90.00
_cell_formula_units_Z 2
_cell_length_a 9.3911(19)
_cell_length_b 21.278(4)
_cell_length_c 11.662(2)
_cell_measurement_reflns_used 6075
_cell_measurement_temperature 240(2)
_cell_measurement_theta_max 24.33
_cell_measurement_theta_min 2.20
_cell_volume 2300.9(7)
_computing_cell_refinement 'SAINTPLUS (Bruker, 1998)'
_computing_data_collection 'SMART (Bruker, 1998)'
_computing_data_reduction 'SAINTPLUS (Bruker, 1998)'
_computing_structure_refinement 'SHELXL-97 (Sheldrick, 2008)'
_computing_structure_solution 'SHELXS-97 (Sheldrick, 2008)'
_diffrn_ambient_temperature 240(2)
_diffrn_detector_area_resol_mean 8.366
_diffrn_measured_fraction_theta_full 0.994
_diffrn_measured_fraction_theta_max 0.994
_diffrn_measurement_device_type 'Bruker AXS SMART APEX (CCD area detector)'
_diffrn_measurement_method \w-scan
_diffrn_radiation_monochromator 'Bruker AXS Montel (conforcal multilayer optics)'
_diffrn_radiation_source 'MacScience M18XCE (rotating anode)'
_diffrn_radiation_type MoK\a
_diffrn_radiation_wavelength 0.71073
_diffrn_reflns_av_R_equivalents 0.0437
_diffrn_reflns_av_sigmaI/netI 0.0384
_diffrn_reflns_limit_h_max 11
_diffrn_reflns_limit_h_min -11
_diffrn_reflns_limit_k_max 27
_diffrn_reflns_limit_k_min -27
_diffrn_reflns_limit_l_max 14
_diffrn_reflns_limit_l_min -14
_diffrn_reflns_number 19211
_diffrn_reflns_theta_full 27.10
_diffrn_reflns_theta_max 27.10
_diffrn_reflns_theta_min 1.77
_diffrn_standards_interval_count 19211
_diffrn_standards_interval_time 480
_exptl_absorpt_coefficient_mu 0.077
_exptl_absorpt_correction_T_max 1.0
_exptl_absorpt_correction_T_min 0.6026
_exptl_absorpt_correction_type empirical
_exptl_absorpt_process_details 'SADABS (Sheldrick, 1996)'
_exptl_crystal_colour colourless
_exptl_crystal_density_diffrn 1.090
_exptl_crystal_density_method 'not measured'
_exptl_crystal_description block
_exptl_crystal_F_000 824
_exptl_crystal_size_max 0.50
_exptl_crystal_size_mid 0.25
_exptl_crystal_size_min 0.20
_refine_diff_density_max 0.283
_refine_diff_density_min -0.181
_refine_diff_density_rms 0.053
_refine_ls_abs_structure_details 'Flack H D (1983), Acta Cryst. A39, 876-881'
_refine_ls_abs_structure_Flack -1.0(12)
_refine_ls_extinction_method none
_refine_ls_goodness_of_fit_ref 1.020
_refine_ls_hydrogen_treatment constr
_refine_ls_matrix_type full
_refine_ls_number_parameters 478
_refine_ls_number_reflns 5187
_refine_ls_number_restraints 37
_refine_ls_restrained_S_all 1.078
_refine_ls_R_factor_all 0.0642
_refine_ls_R_factor_gt 0.0507
_refine_ls_shift/su_max 0.001
_refine_ls_shift/su_mean 0.000
_refine_ls_structure_factor_coef Fsqd
_refine_ls_weighting_details 'calc w=1/[\s^2^(Fo^2^)+(0.0970P)^2^+0.0000P] where P=(Fo^2^+2Fc^2^)/3'
_refine_ls_weighting_scheme calc
_refine_ls_wR_factor_gt 0.1365
_refine_ls_wR_factor_ref 0.1447
_reflns_number_gt 4063
_reflns_number_total 5187
_reflns_threshold_expression I>2\s(I)
_cod_data_source_file jo100965r_si_002.cif
_cod_data_source_block lep
_cod_original_cell_volume 2300.9(8)
_cod_database_code 4025564

loop_
_symmetry_equiv_pos_as_xyz
'x, y, z'
'-x, y+1/2, -z'

loop_
_atom_site_label
_atom_site_type_symbol
_atom_site_fract_x
_atom_site_fract_y
_atom_site_fract_z
_atom_site_U_iso_or_equiv
_atom_site_adp_type
_atom_site_occupancy
_atom_site_symmetry_multiplicity
_atom_site_calc_flag
_atom_site_refinement_flags
_atom_site_disorder_assembly
_atom_site_disorder_group
C10 C 1.1478(4) 0.4916(2) 0.2054(3) 0.0601(9) Uani 1 1 d . . .
O10 O 1.1097(3) 0.46201(12) 0.3098(2) 0.0563(6) Uani 1 1 d . . .
C11 C 1.1507(7) 0.4432(3) 0.1132(4) 0.1017(18) Uani 1 1 d . . .
H11A H 1.2293 0.4141 0.1371 0.153 Uiso 1 1 calc R . .
H11B H 1.1645 0.4636 0.0414 0.153 Uiso 1 1 calc R . .
H11C H 1.0601 0.4204 0.1012 0.153 Uiso 1 1 calc R . .
C12 C 1.2902(5) 0.5268(2) 0.2338(5) 0.0812(13) Uani 1 1 d . . .
H12A H 1.2841 0.5570 0.2953 0.122 Uiso 1 1 calc R . .
H12B H 1.3100 0.5488 0.1652 0.122 Uiso 1 1 calc R . .
H12C H 1.3673 0.4972 0.2592 0.122 Uiso 1 1 calc R . .
C13 C 1.0259(5) 0.5374(3) 0.1716(5) 0.0994(18) Uani 1 1 d . . .
H13A H 1.0271 0.5687 0.2321 0.149 Uiso 1 1 calc R . .
H13B H 0.9348 0.5150 0.1615 0.149 Uiso 1 1 calc R . .
H13C H 1.0375 0.5579 0.0993 0.149 Uiso 1 1 calc R . .
C14 C 1.1898(3) 0.41545(14) 0.3630(3) 0.0410(6) Uani 1 1 d . . .
O14 O 1.3107(2) 0.40195(11) 0.3464(2) 0.0549(6) Uani 1 1 d . . .
N20 N 1.1185(3) 0.38569(12) 0.4378(2) 0.0408(6) Uani 1 1 d . . .
H20 H 1.0337 0.3994 0.4470 0.049 Uiso 1 1 calc R . .
C21 C 1.1783(3) 0.33095(14) 0.5045(3) 0.0405(6) Uani 1 1 d . . .
H21 H 1.2846 0.3349 0.5198 0.049 Uiso 1 1 calc R . .
C22 C 1.1234(4) 0.32774(16) 0.6200(3) 0.0505(7) Uani 1 1 d . . .
H22A H 1.1503 0.2869 0.6557 0.061 Uiso 1 1 calc R . .
H22B H 1.0179 0.3298 0.6051 0.061 Uiso 1 1 calc R . .
C23 C 1.1791(6) 0.3790(2) 0.7065(3) 0.0841(15) Uani 1 1 d . . .
H23 H 1.1654 0.4201 0.6665 0.101 Uiso 1 1 calc R . .
C24 C 1.3385(8) 0.3699(4) 0.7493(5) 0.136(3) Uani 1 1 d . . .
H24A H 1.3900 0.3689 0.6835 0.203 Uiso 1 1 calc R . .
H24B H 1.3534 0.3306 0.7916 0.203 Uiso 1 1 calc R . .
H24C H 1.3742 0.4045 0.8002 0.203 Uiso 1 1 calc R . .
C25 C 1.0949(9) 0.3793(3) 0.8066(4) 0.119(2) Uani 1 1 d . . .
H25A H 1.1304 0.4126 0.8604 0.179 Uiso 1 1 calc R . .
H25B H 1.1067 0.3391 0.8465 0.179 Uiso 1 1 calc R . .
H25C H 0.9935 0.3862 0.7774 0.179 Uiso 1 1 calc R . .
C26 C 1.1391(3) 0.27127(14) 0.4341(3) 0.0399(6) Uani 1 1 d . . .
O26 O 1.0503(3) 0.23333(11) 0.4606(2) 0.0547(6) Uani 1 1 d . . .
N30 N 1.2034(3) 0.26300(13) 0.3416(2) 0.0487(6) Uani 1 1 d . . .
H30 H 1.2682 0.2900 0.3279 0.058 Uiso 1 1 calc R . .
C31 C 1.1690(3) 0.21032(14) 0.2625(3) 0.0407(6) Uani 1 1 d . . .
H31 H 1.2113 0.1714 0.3001 0.049 Uiso 1 1 calc R . .
C32 C 1.2342(4) 0.22279(17) 0.1518(3) 0.0540(8) Uani 1 1 d . . .
H32A H 1.1984 0.2634 0.1196 0.065 Uiso 1 1 calc R . .
H32B H 1.3391 0.2263 0.1733 0.065 Uiso 1 1 calc R . .
C33 C 1.2014(4) 0.17284(19) 0.0566(3) 0.0585(9) Uani 1 1 d . . .
H33 H 1.0955 0.1694 0.0341 0.070 Uiso 1 1 calc R . .
C34 C 1.2672(7) 0.1945(3) -0.0500(4) 0.1019(17) Uani 1 1 d . . .
H34A H 1.2304 0.2359 -0.0740 0.153 Uiso 1 1 calc R . .
H34B H 1.2412 0.1650 -0.1132 0.153 Uiso 1 1 calc R . .
H34C H 1.3714 0.1963 -0.0298 0.153 Uiso 1 1 calc R . .
C35 C 1.2611(4) 0.10888(19) 0.0953(3) 0.0631(10) Uani 1 1 d . . .
H35A H 1.2195 0.0951 0.1620 0.095 Uiso 1 1 calc R . .
H35B H 1.3651 0.1116 0.1162 0.095 Uiso 1 1 calc R . .
H35C H 1.2371 0.0790 0.0324 0.095 Uiso 1 1 calc R . .
C36 C 1.0051(3) 0.20302(14) 0.2338(2) 0.0382(6) Uani 1 1 d . . .
O36 O 0.9257(2) 0.24739(10) 0.2027(2) 0.0499(5) Uani 1 1 d . . .
N40 N 0.9576(3) 0.14360(11) 0.2412(2) 0.0402(5) Uani 1 1 d . . .
H40 H 1.0206 0.1150 0.2678 0.048 Uiso 1 1 calc R . .
C41 C 0.8078(3) 0.12376(15) 0.2079(3) 0.0457(7) Uani 1 1 d . . .
C42 C 0.7536(4) 0.1387(2) 0.0798(3) 0.0701(11) Uani 1 1 d . . .
H42A H 0.7601 0.1836 0.0672 0.105 Uiso 1 1 calc R . .
H42B H 0.6540 0.1253 0.0597 0.105 Uiso 1 1 calc R . .
H42C H 0.8124 0.1166 0.0315 0.105 Uiso 1 1 calc R . .
C43 C 0.8030(5) 0.05351(17) 0.2325(5) 0.0729(12) Uani 1 1 d . . .
H43A H 0.8378 0.0459 0.3141 0.109 Uiso 1 1 calc R . .
H43B H 0.8636 0.0314 0.1858 0.109 Uiso 1 1 calc R . .
H43C H 0.7046 0.0386 0.2132 0.109 Uiso 1 1 calc R . .
C44 C 0.7069(3) 0.15549(14) 0.2835(3) 0.0418(6) Uani 1 1 d . . .
O44 O 0.5776(2) 0.15684(14) 0.2500(2) 0.0646(7) Uani 1 1 d . . .
N50 N 0.7664(3) 0.17594(11) 0.3881(2) 0.0409(5) Uani 1 1 d . . .
H50 H 0.8590 0.1722 0.4101 0.049 Uiso 1 1 calc R . .
C51 C 0.6787(4) 0.20453(15) 0.4662(3) 0.0473(7) Uani 1 1 d U . .
H51 H 0.5919 0.1780 0.4649 0.057 Uiso 1 1 calc R . .
C52 C 0.7608(5) 0.20353(18) 0.5899(3) 0.0631(9) Uani 1 1 d U . .
H52A H 0.7852 0.1597 0.6102 0.076 Uiso 1 1 calc R . .
H52B H 0.8519 0.2261 0.5901 0.076 Uiso 1 1 calc R . .
C53 C 0.6876(6) 0.2312(2) 0.6854(4) 0.0903(13) Uani 1 1 d U . .
H53 H 0.6688 0.2762 0.6677 0.108 Uiso 1 1 calc R . .
C54 C 0.5424(8) 0.1991(3) 0.6914(6) 0.126(2) Uani 1 1 d U . .
H54A H 0.4982 0.2183 0.7526 0.188 Uiso 1 1 calc R . .
H54B H 0.5580 0.1548 0.7079 0.188 Uiso 1 1 calc R . .
H54C H 0.4792 0.2041 0.6177 0.188 Uiso 1 1 calc R . .
C55 C 0.7907(10) 0.2268(3) 0.8009(4) 0.136(2) Uani 1 1 d U . .
H55A H 0.7440 0.2438 0.8627 0.204 Uiso 1 1 calc R . .
H55B H 0.8774 0.2507 0.7958 0.204 Uiso 1 1 calc R . .
H55C H 0.8159 0.1832 0.8175 0.204 Uiso 1 1 calc R . .
C56 C 0.6277(3) 0.27020(16) 0.4287(3) 0.0469(7) Uani 1 1 d . . .
O56 O 0.5206(3) 0.29209(14) 0.4614(3) 0.0767(9) Uani 1 1 d . . .
N60 N 0.7055(3) 0.30349(11) 0.3634(2) 0.0406(6) Uani 1 1 d . . .
H60 H 0.7820 0.2869 0.3422 0.049 Uiso 1 1 calc R . .
C61 C 0.6630(3) 0.36701(13) 0.3276(3) 0.0393(6) Uani 1 1 d . . .
H61 H 0.5566 0.3686 0.3078 0.047 Uiso 1 1 calc R . .
C62 C 0.7279(4) 0.38673(15) 0.2212(3) 0.0462(7) Uani 1 1 d . . .
H62A H 0.8321 0.3790 0.2368 0.055 Uiso 1 1 calc R . .
H62B H 0.7137 0.4321 0.2097 0.055 Uiso 1 1 calc R . .
C63 C 0.6650(5) 0.3530(2) 0.1087(3) 0.0692(11) Uani 1 1 d . . .
H63 H 0.6806 0.3074 0.1221 0.083 Uiso 1 1 calc R . .
C64 C 0.7453(7) 0.3718(4) 0.0110(4) 0.117(2) Uani 1 1 d . . .
H64A H 0.7050 0.3496 -0.0593 0.176 Uiso 1 1 calc R . .
H64B H 0.8465 0.3611 0.0319 0.176 Uiso 1 1 calc R . .
H64C H 0.7357 0.4168 -0.0020 0.176 Uiso 1 1 calc R . .
C65 C 0.5082(6) 0.3629(5) 0.0753(5) 0.120(2) Uani 1 1 d . . .
H65A H 0.4596 0.3524 0.1402 0.180 Uiso 1 1 calc R . .
H65B H 0.4722 0.3363 0.0096 0.180 Uiso 1 1 calc R . .
H65C H 0.4898 0.4066 0.0541 0.180 Uiso 1 1 calc R . .
C66 C 0.7104(3) 0.41171(13) 0.4292(2) 0.0372(6) Uani 1 1 d . . .
O66 O 0.8365(2) 0.42010(12) 0.4708(2) 0.0525(6) Uani 1 1 d . . .
N70 N 0.6044(3) 0.44260(12) 0.4681(2) 0.0453(6) Uani 1 1 d . . .
H70 H 0.5160 0.4368 0.4341 0.054 Uiso 1 1 calc R . .
C71 C 0.6322(3) 0.48588(17) 0.5662(3) 0.0503(8) Uani 1 1 d . . .
C72 C 0.6813(5) 0.4513(2) 0.6781(4) 0.0767(12) Uani 1 1 d . . .
H72A H 0.6084 0.4209 0.6909 0.115 Uiso 1 1 calc R . .
H72B H 0.6959 0.4810 0.7419 0.115 Uiso 1 1 calc R . .
H72C H 0.7711 0.4297 0.6735 0.115 Uiso 1 1 calc R . .
C73 C 0.4925(5) 0.5221(2) 0.5725(4) 0.0799(14) Uani 1 1 d . . .
H73A H 0.4174 0.4928 0.5852 0.120 Uiso 1 1 calc R . .
H73B H 0.4630 0.5444 0.5001 0.120 Uiso 1 1 calc R . .
H73C H 0.5087 0.5519 0.6361 0.120 Uiso 1 1 calc R . .
C74 C 0.7464(4) 0.53351(16) 0.5457(3) 0.0575(9) Uani 1 1 d U . .
C75 C 0.8311(8) 0.6000(3) 0.4118(6) 0.117(2) Uani 1 1 d U . .
H75A H 0.8079 0.6124 0.3310 0.176 Uiso 1 1 calc R . .
H75B H 0.9272 0.5820 0.4260 0.176 Uiso 1 1 calc R . .
H75C H 0.8274 0.6365 0.4611 0.176 Uiso 1 1 calc R . .
O74 O 0.8366(3) 0.55302(16) 0.6220(3) 0.0790(9) Uani 1 1 d . . .
O75 O 0.7278(3) 0.55371(13) 0.4376(2) 0.0738(8) Uani 1 1 d U . .

loop_
_atom_site_aniso_label
_atom_site_aniso_U_11
_atom_site_aniso_U_22
_atom_site_aniso_U_33
_atom_site_aniso_U_23
_atom_site_aniso_U_13
_atom_site_aniso_U_12
C10 0.057(2) 0.073(2) 0.0516(19) 0.0168(18) 0.0149(15) 0.0042(18)
O10 0.0563(13) 0.0554(14) 0.0616(14) 0.0190(11) 0.0229(11) 0.0180(11)
C11 0.115(4) 0.130(5) 0.060(3) -0.018(3) 0.013(2) -0.002(3)
C12 0.083(3) 0.068(3) 0.093(3) 0.027(2) 0.015(2) -0.011(2)
C13 0.085(3) 0.110(4) 0.107(4) 0.063(3) 0.028(3) 0.029(3)
C14 0.0362(15) 0.0380(15) 0.0486(16) -0.0029(13) 0.0062(12) 0.0030(12)
O14 0.0358(12) 0.0526(14) 0.0784(16) 0.0074(12) 0.0158(10) 0.0038(10)
N20 0.0349(13) 0.0408(13) 0.0481(14) 0.0003(11) 0.0111(10) 0.0035(10)
C21 0.0373(14) 0.0351(14) 0.0482(16) -0.0003(12) 0.0040(12) 0.0002(12)
C22 0.063(2) 0.0399(16) 0.0467(17) -0.0002(13) 0.0045(14) 0.0010(14)
C23 0.158(5) 0.045(2) 0.046(2) -0.0036(17) 0.006(2) -0.011(3)
C24 0.141(5) 0.185(8) 0.070(3) -0.016(4) -0.017(3) -0.092(6)
C25 0.218(7) 0.089(4) 0.053(3) -0.016(3) 0.027(3) 0.024(4)
C26 0.0342(14) 0.0386(15) 0.0458(16) 0.0032(12) 0.0034(11) 0.0013(12)
O26 0.0701(15) 0.0477(13) 0.0498(12) -0.0038(10) 0.0208(11) -0.0170(11)
N30 0.0437(14) 0.0460(15) 0.0603(16) -0.0121(12) 0.0196(12) -0.0112(11)
C31 0.0415(15) 0.0348(15) 0.0481(16) -0.0016(12) 0.0141(12) 0.0011(12)
C32 0.056(2) 0.0501(19) 0.061(2) 0.0023(15) 0.0253(16) -0.0009(15)
C33 0.058(2) 0.074(2) 0.0479(18) -0.0036(17) 0.0206(15) -0.0019(18)
C34 0.144(5) 0.107(4) 0.068(3) -0.005(3) 0.058(3) -0.005(4)
C35 0.062(2) 0.061(2) 0.068(2) -0.0206(19) 0.0146(18) -0.0022(17)
C36 0.0429(15) 0.0319(14) 0.0417(15) -0.0008(12) 0.0128(12) 0.0007(12)
O36 0.0499(12) 0.0370(12) 0.0634(14) 0.0053(10) 0.0105(10) 0.0049(9)
N40 0.0418(13) 0.0328(12) 0.0477(13) -0.0015(10) 0.0124(10) 0.0010(10)
C41 0.0445(16) 0.0404(16) 0.0531(18) -0.0103(13) 0.0102(13) -0.0050(13)
C42 0.059(2) 0.095(3) 0.055(2) -0.021(2) 0.0073(17) -0.009(2)
C43 0.070(2) 0.0383(19) 0.116(3) -0.018(2) 0.034(2) -0.0153(17)
C44 0.0428(17) 0.0334(14) 0.0505(17) -0.0022(13) 0.0118(13) -0.0049(12)
O44 0.0409(14) 0.0743(17) 0.0779(16) -0.0159(14) 0.0075(11) -0.0026(12)
N50 0.0430(13) 0.0347(12) 0.0472(14) -0.0005(11) 0.0141(10) -0.0006(10)
C51 0.0538(17) 0.0377(15) 0.0563(17) 0.0023(14) 0.0273(14) -0.0017(13)
C52 0.096(2) 0.0478(17) 0.0526(17) 0.0069(15) 0.0341(17) 0.0054(17)
C53 0.153(3) 0.065(2) 0.065(2) 0.0097(19) 0.055(2) 0.022(2)
C54 0.175(5) 0.101(4) 0.132(4) 0.024(3) 0.121(4) 0.034(4)
C55 0.246(7) 0.114(5) 0.054(3) 0.002(3) 0.043(4) 0.034(5)
C56 0.0465(17) 0.0462(17) 0.0529(18) 0.0008(14) 0.0226(14) 0.0034(13)
O56 0.0649(16) 0.0749(19) 0.103(2) 0.0233(16) 0.0511(16) 0.0242(14)
N60 0.0390(13) 0.0303(12) 0.0563(15) -0.0045(10) 0.0189(11) 0.0034(10)
C61 0.0348(14) 0.0320(14) 0.0521(17) -0.0082(12) 0.0095(12) -0.0005(11)
C62 0.0517(18) 0.0391(16) 0.0491(17) -0.0027(13) 0.0116(13) -0.0009(13)
C63 0.078(3) 0.076(3) 0.052(2) -0.0095(19) 0.0052(18) -0.005(2)
C64 0.130(5) 0.170(7) 0.058(3) -0.028(3) 0.032(3) -0.021(4)
C65 0.091(4) 0.189(8) 0.077(3) -0.014(4) -0.002(3) -0.012(4)
C66 0.0326(14) 0.0337(14) 0.0462(15) -0.0032(12) 0.0087(11) 0.0017(11)
O66 0.0333(11) 0.0586(14) 0.0654(14) -0.0186(11) 0.0078(9) 0.0019(10)
N70 0.0318(12) 0.0457(15) 0.0599(15) -0.0175(12) 0.0114(11) -0.0024(10)
C71 0.0477(17) 0.0521(19) 0.0538(18) -0.0186(15) 0.0167(14) -0.0072(14)
C72 0.098(3) 0.078(3) 0.059(2) -0.007(2) 0.026(2) -0.020(2)
C73 0.065(3) 0.084(3) 0.097(3) -0.045(3) 0.030(2) 0.004(2)
C74 0.070(2) 0.0439(17) 0.063(2) -0.0225(15) 0.0243(17) -0.0092(15)
C75 0.175(5) 0.082(3) 0.102(4) -0.005(3) 0.045(3) -0.056(4)
O74 0.0755(18) 0.080(2) 0.0822(19) -0.0382(16) 0.0159(15) -0.0317(15)
O75 0.110(2) 0.0488(14) 0.0668(16) -0.0088(13) 0.0265(15) -0.0166(14)

loop_
_atom_type_symbol
_atom_type_description
_atom_type_scat_dispersion_real
_atom_type_scat_dispersion_imag
_atom_type_scat_source
C C 0.0033 0.0016 'International Tables Vol C Tables 4.2.6.8 and 6.1.1.4'
H H 0.0000 0.0000 'International Tables Vol C Tables 4.2.6.8 and 6.1.1.4'
N N 0.0061 0.0033 'International Tables Vol C Tables 4.2.6.8 and 6.1.1.4'
O O 0.0106 0.0060 'International Tables Vol C Tables 4.2.6.8 and 6.1.1.4'

loop_
_geom_angle_atom_site_label_1
_geom_angle_atom_site_label_2
_geom_angle_atom_site_label_3
_geom_angle
_geom_angle_site_symmetry_1
_geom_angle_site_symmetry_3
_geom_angle_publ_flag
O10 C10 C11 109.7(4) . . ?
O10 C10 C13 102.7(3) . . ?
C11 C10 C13 111.0(4) . . ?
O10 C10 C12 110.6(3) . . ?
C11 C10 C12 112.4(4) . . ?
C13 C10 C12 110.0(4) . . ?
C14 O10 C10 120.8(2) . . ?
C10 C11 H11A 109.5 . . ?
C10 C11 H11B 109.5 . . ?
H11A C11 H11B 109.5 . . ?
C10 C11 H11C 109.5 . . ?
H11A C11 H11C 109.5 . . ?
H11B C11 H11C 109.5 . . ?
C10 C12 H12A 109.5 . . ?
C10 C12 H12B 109.5 . . ?
H12A C12 H12B 109.5 . . ?
C10 C12 H12C 109.5 . . ?
H12A C12 H12C 109.5 . . ?
H12B C12 H12C 109.5 . . ?
C10 C13 H13A 109.5 . . ?
C10 C13 H13B 109.5 . . ?
H13A C13 H13B 109.5 . . ?
C10 C13 H13C 109.5 . . ?
H13A C13 H13C 109.5 . . ?
H13B C13 H13C 109.5 . . ?
O14 C14 O10 124.9(3) . . ?
O14 C14 N20 124.6(3) . . ?
O10 C14 N20 110.5(2) . . ?
C14 N20 C21 122.2(2) . . ?
C14 N20 H20 118.9 . . ?
C21 N20 H20 118.9 . . ?
N20 C21 C22 110.6(2) . . ?
N20 C21 C26 109.7(2) . . ?
C22 C21 C26 110.7(3) . . ?
N20 C21 H21 108.6 . . ?
C22 C21 H21 108.6 . . ?
C26 C21 H21 108.6 . . ?
C21 C22 C23 115.3(3) . . ?
C21 C22 H22A 108.5 . . ?
C23 C22 H22A 108.5 . . ?
C21 C22 H22B 108.5 . . ?
C23 C22 H22B 108.5 . . ?
H22A C22 H22B 107.5 . . ?
C24 C23 C25 110.9(4) . . ?
C24 C23 C22 110.2(5) . . ?
C25 C23 C22 110.4(4) . . ?
C24 C23 H23 108.4 . . ?
C25 C23 H23 108.4 . . ?
C22 C23 H23 108.4 . . ?
C23 C24 H24A 109.5 . . ?
C23 C24 H24B 109.5 . . ?
H24A C24 H24B 109.5 . . ?
C23 C24 H24C 109.5 . . ?
H24A C24 H24C 109.5 . . ?
H24B C24 H24C 109.5 . . ?
C23 C25 H25A 109.5 . . ?
C23 C25 H25B 109.5 . . ?
H25A C25 H25B 109.5 . . ?
C23 C25 H25C 109.5 . . ?
H25A C25 H25C 109.5 . . ?
H25B C25 H25C 109.5 . . ?
O26 C26 N30 121.9(3) . . ?
O26 C26 C21 121.6(3) . . ?
N30 C26 C21 116.5(3) . . ?
C26 N30 C31 122.2(3) . . ?
C26 N30 H30 118.9 . . ?
C31 N30 H30 118.9 . . ?
N30 C31 C36 109.3(2) . . ?
N30 C31 C32 108.8(3) . . ?
C36 C31 C32 110.7(3) . . ?
N30 C31 H31 109.3 . . ?
C36 C31 H31 109.3 . . ?
C32 C31 H31 109.3 . . ?
C33 C32 C31 115.3(3) . . ?
C33 C32 H32A 108.4 . . ?
C31 C32 H32A 108.4 . . ?
C33 C32 H32B 108.4 . . ?
C31 C32 H32B 108.4 . . ?
H32A C32 H32B 107.5 . . ?
C35 C33 C32 112.7(3) . . ?
C35 C33 C34 109.4(4) . . ?
C32 C33 C34 108.4(4) . . ?
C35 C33 H33 108.8 . . ?
C32 C33 H33 108.8 . . ?
C34 C33 H33 108.8 . . ?
C33 C34 H34A 109.5 . . ?
C33 C34 H34B 109.5 . . ?
H34A C34 H34B 109.5 . . ?
C33 C34 H34C 109.5 . . ?
H34A C34 H34C 109.5 . . ?
H34B C34 H34C 109.5 . . ?
C33 C35 H35A 109.5 . . ?
C33 C35 H35B 109.5 . . ?
H35A C35 H35B 109.5 . . ?
C33 C35 H35C 109.5 . . ?
H35A C35 H35C 109.5 . . ?
H35B C35 H35C 109.5 . . ?
O36 C36 N40 123.5(3) . . ?
O36 C36 C31 122.1(3) . . ?
N40 C36 C31 114.4(2) . . ?
C36 N40 C41 124.6(3) . . ?
C36 N40 H40 117.7 . . ?
C41 N40 H40 117.7 . . ?
N40 C41 C43 106.8(3) . . ?
N40 C41 C42 110.9(3) . . ?
C43 C41 C42 111.8(3) . . ?
N40 C41 C44 111.9(2) . . ?
C43 C41 C44 106.4(3) . . ?
C42 C41 C44 109.0(3) . . ?
C41 C42 H42A 109.5 . . ?
C41 C42 H42B 109.5 . . ?
H42A C42 H42B 109.5 . . ?
C41 C42 H42C 109.5 . . ?
H42A C42 H42C 109.5 . . ?
H42B C42 H42C 109.5 . . ?
C41 C43 H43A 109.5 . . ?
C41 C43 H43B 109.5 . . ?
H43A C43 H43B 109.5 . . ?
C41 C43 H43C 109.5 . . ?
H43A C43 H43C 109.5 . . ?
H43B C43 H43C 109.5 . . ?
O44 C44 N50 122.6(3) . . ?
O44 C44 C41 119.9(3) . . ?
N50 C44 C41 117.3(3) . . ?
C44 N50 C51 120.9(3) . . ?
C44 N50 H50 119.6 . . ?
C51 N50 H50 119.6 . . ?
N50 C51 C56 112.9(2) . . ?
N50 C51 C52 109.5(3) . . ?
C56 C51 C52 112.0(3) . . ?
N50 C51 H51 107.4 . . ?
C56 C51 H51 107.4 . . ?
C52 C51 H51 107.4 . . ?
C53 C52 C51 118.0(4) . . ?
C53 C52 H52A 107.8 . . ?
C51 C52 H52A 107.8 . . ?
C53 C52 H52B 107.8 . . ?
C51 C52 H52B 107.8 . . ?
H52A C52 H52B 107.2 . . ?
C52 C53 C55 109.0(5) . . ?
C52 C53 C54 111.8(4) . . ?
C55 C53 C54 112.0(5) . . ?
C52 C53 H53 108.0 . . ?
C55 C53 H53 108.0 . . ?
C54 C53 H53 108.0 . . ?
C53 C54 H54A 109.5 . . ?
C53 C54 H54B 109.5 . . ?
H54A C54 H54B 109.5 . . ?
C53 C54 H54C 109.5 . . ?
H54A C54 H54C 109.5 . . ?
H54B C54 H54C 109.5 . . ?
C53 C55 H55A 109.5 . . ?
C53 C55 H55B 109.5 . . ?
H55A C55 H55B 109.5 . . ?
C53 C55 H55C 109.5 . . ?
H55A C55 H55C 109.5 . . ?
H55B C55 H55C 109.5 . . ?
O56 C56 N60 121.7(3) . . ?
O56 C56 C51 119.9(3) . . ?
N60 C56 C51 118.4(2) . . ?
C56 N60 C61 120.4(2) . . ?
C56 N60 H60 119.8 . . ?
C61 N60 H60 119.8 . . ?
N60 C61 C62 111.2(2) . . ?
N60 C61 C66 108.9(2) . . ?
C62 C61 C66 110.7(2) . . ?
N60 C61 H61 108.6 . . ?
C62 C61 H61 108.6 . . ?
C66 C61 H61 108.6 . . ?
C61 C62 C63 114.8(3) . . ?
C61 C62 H62A 108.6 . . ?
C63 C62 H62A 108.6 . . ?
C61 C62 H62B 108.6 . . ?
C63 C62 H62B 108.6 . . ?
H62A C62 H62B 107.6 . . ?
C65 C63 C64 110.9(4) . . ?
C65 C63 C62 113.2(4) . . ?
C64 C63 C62 110.5(4) . . ?
C65 C63 H63 107.3 . . ?
C64 C63 H63 107.3 . . ?
C62 C63 H63 107.3 . . ?
C63 C64 H64A 109.5 . . ?
C63 C64 H64B 109.5 . . ?
H64A C64 H64B 109.5 . . ?
C63 C64 H64C 109.5 . . ?
H64A C64 H64C 109.5 . . ?
H64B C64 H64C 109.5 . . ?
C63 C65 H65A 109.5 . . ?
C63 C65 H65B 109.5 . . ?
H65A C65 H65B 109.5 . . ?
C63 C65 H65C 109.5 . . ?
H65A C65 H65C 109.5 . . ?
H65B C65 H65C 109.5 . . ?
O66 C66 N70 121.6(3) . . ?
O66 C66 C61 123.0(2) . . ?
N70 C66 C61 115.4(2) . . ?
C66 N70 C71 121.9(2) . . ?
C66 N70 H70 119.1 . . ?
C71 N70 H70 119.1 . . ?
N70 C71 C72 111.3(3) . . ?
N70 C71 C74 109.9(3) . . ?
C72 C71 C74 109.6(3) . . ?
N70 C71 C73 107.8(3) . . ?
C72 C71 C73 110.5(3) . . ?
C74 C71 C73 107.6(3) . . ?
C71 C72 H72A 109.5 . . ?
C71 C72 H72B 109.5 . . ?
H72A C72 H72B 109.5 . . ?
C71 C72 H72C 109.5 . . ?
H72A C72 H72C 109.5 . . ?
H72B C72 H72C 109.5 . . ?
C71 C73 H73A 109.5 . . ?
C71 C73 H73B 109.5 . . ?
H73A C73 H73B 109.5 . . ?
C71 C73 H73C 109.5 . . ?
H73A C73 H73C 109.5 . . ?
H73B C73 H73C 109.5 . . ?
O74 C74 O75 124.5(3) . . ?
O74 C74 C71 123.1(4) . . ?
O75 C74 C71 112.2(3) . . ?
O75 C75 H75A 109.5 . . ?
O75 C75 H75B 109.5 . . ?
H75A C75 H75B 109.5 . . ?
O75 C75 H75C 109.5 . . ?
H75A C75 H75C 109.5 . . ?
H75B C75 H75C 109.5 . . ?
C74 O75 C75 115.5(4) . . ?

loop_
_geom_bond_atom_site_label_1
_geom_bond_atom_site_label_2
_geom_bond_distance
_geom_bond_site_symmetry_2
_geom_bond_publ_flag
C10 O10 1.464(4) . ?
C10 C11 1.492(7) . ?
C10 C13 1.507(6) . ?
C10 C12 1.524(6) . ?
O10 C14 1.336(4) . ?
C11 H11A 0.9700 . ?
C11 H11B 0.9700 . ?
C11 H11C 0.9700 . ?
C12 H12A 0.9700 . ?
C12 H12B 0.9700 . ?
C12 H12C 0.9700 . ?
C13 H13A 0.9700 . ?
C13 H13B 0.9700 . ?
C13 H13C 0.9700 . ?
C14 O14 1.217(4) . ?
C14 N20 1.340(4) . ?
N20 C21 1.462(4) . ?
N20 H20 0.8700 . ?
C21 C22 1.518(5) . ?
C21 C26 1.525(4) . ?
C21 H21 0.9900 . ?
C22 C23 1.521(5) . ?
C22 H22A 0.9800 . ?
C22 H22B 0.9800 . ?
C23 C24 1.513(9) . ?
C23 C25 1.511(7) . ?
C23 H23 0.9900 . ?
C24 H24A 0.9700 . ?
C24 H24B 0.9700 . ?
C24 H24C 0.9700 . ?
C25 H25A 0.9700 . ?
C25 H25B 0.9700 . ?
C25 H25C 0.9700 . ?
C26 O26 1.235(4) . ?
C26 N30 1.328(4) . ?
N30 C31 1.455(4) . ?
N30 H30 0.8700 . ?
C31 C36 1.531(4) . ?
C31 C32 1.537(4) . ?
C31 H31 0.9900 . ?
C32 C33 1.533(5) . ?
C32 H32A 0.9800 . ?
C32 H32B 0.9800 . ?
C33 C35 1.513(6) . ?
C33 C34 1.544(6) . ?
C33 H33 0.9900 . ?
C34 H34A 0.9700 . ?
C34 H34B 0.9700 . ?
C34 H34C 0.9700 . ?
C35 H35A 0.9700 . ?
C35 H35B 0.9700 . ?
C35 H35C 0.9700 . ?
C36 O36 1.222(4) . ?
C36 N40 1.348(4) . ?
N40 C41 1.461(4) . ?
N40 H40 0.8700 . ?
C41 C43 1.524(5) . ?
C41 C42 1.533(5) . ?
C41 C44 1.548(4) . ?
C42 H42A 0.9700 . ?
C42 H42B 0.9700 . ?
C42 H42C 0.9700 . ?
C43 H43A 0.9700 . ?
C43 H43B 0.9700 . ?
C43 H43C 0.9700 . ?
C44 O44 1.215(4) . ?
C44 N50 1.332(4) . ?
N50 C51 1.455(4) . ?
N50 H50 0.8700 . ?
C51 C56 1.519(5) . ?
C51 C52 1.524(5) . ?
C51 H51 0.9900 . ?
C52 C53 1.518(5) . ?
C52 H52A 0.9800 . ?
C52 H52B 0.9800 . ?
C53 C55 1.532(10) . ?
C53 C54 1.536(9) . ?
C53 H53 0.9900 . ?
C54 H54A 0.9700 . ?
C54 H54B 0.9700 . ?
C54 H54C 0.9700 . ?
C55 H55A 0.9700 . ?
C55 H55B 0.9700 . ?
C55 H55C 0.9700 . ?
C56 O56 1.222(4) . ?
C56 N60 1.339(4) . ?
N60 C61 1.451(4) . ?
N60 H60 0.8700 . ?
C61 C62 1.526(4) . ?
C61 C66 1.529(4) . ?
C61 H61 0.9900 . ?
C62 C63 1.529(5) . ?
C62 H62A 0.9800 . ?
C62 H62B 0.9800 . ?
C63 C65 1.477(7) . ?
C63 C64 1.517(7) . ?
C63 H63 0.9900 . ?
C64 H64A 0.9700 . ?
C64 H64B 0.9700 . ?
C64 H64C 0.9700 . ?
C65 H65A 0.9700 . ?
C65 H65B 0.9700 . ?
C65 H65C 0.9700 . ?
C66 O66 1.219(3) . ?
C66 N70 1.332(3) . ?
N70 C71 1.460(4) . ?
N70 H70 0.8700 . ?
C71 C72 1.505(6) . ?
C71 C74 1.521(5) . ?
C71 C73 1.533(5) . ?
C72 H72A 0.9700 . ?
C72 H72B 0.9700 . ?
C72 H72C 0.9700 . ?
C73 H73A 0.9700 . ?
C73 H73B 0.9700 . ?
C73 H73C 0.9700 . ?
C74 O74 1.201(5) . ?
C74 O75 1.317(5) . ?
C75 O75 1.447(6) . ?
C75 H75A 0.9700 . ?
C75 H75B 0.9700 . ?
C75 H75C 0.9700 . ?

loop_
_geom_torsion_atom_site_label_1
_geom_torsion_atom_site_label_2
_geom_torsion_atom_site_label_3
_geom_torsion_atom_site_label_4
_geom_torsion
_geom_torsion_site_symmetry_1
_geom_torsion_site_symmetry_2
_geom_torsion_site_symmetry_3
_geom_torsion_site_symmetry_4
_geom_torsion_publ_flag
C11 C10 O10 C14 58.5(5) . . . . ?
C13 C10 O10 C14 176.5(4) . . . . ?
C12 C10 O10 C14 -66.1(4) . . . . ?
C10 O10 C14 O14 15.0(5) . . . . ?
C10 O10 C14 N20 -165.2(3) . . . . ?
O14 C14 N20 C21 -2.8(5) . . . . ?
O10 C14 N20 C21 177.4(3) . . . . ?
C14 N20 C21 C22 150.0(3) . . . . ?
C14 N20 C21 C26 -87.5(3) . . . . ?
N20 C21 C22 C23 -68.8(4) . . . . ?
C26 C21 C22 C23 169.4(3) . . . . ?
C21 C22 C23 C24 -68.9(5) . . . . ?
C21 C22 C23 C25 168.3(4) . . . . ?
N20 C21 C26 O26 -108.9(3) . . . . ?
C22 C21 C26 O26 13.5(4) . . . . ?
N20 C21 C26 N30 69.8(3) . . . . ?
C22 C21 C26 N30 -167.8(3) . . . . ?
O26 C26 N30 C31 2.8(5) . . . . ?
C21 C26 N30 C31 -175.9(3) . . . . ?
C26 N30 C31 C36 45.9(4) . . . . ?
C26 N30 C31 C32 166.9(3) . . . . ?
N30 C31 C32 C33 -177.2(3) . . . . ?
C36 C31 C32 C33 -57.0(4) . . . . ?
C31 C32 C33 C35 -61.9(4) . . . . ?
C31 C32 C33 C34 176.9(4) . . . . ?
N30 C31 C36 O36 49.4(4) . . . . ?
C32 C31 C36 O36 -70.4(3) . . . . ?
N30 C31 C36 N40 -133.1(3) . . . . ?
C32 C31 C36 N40 107.0(3) . . . . ?
O36 C36 N40 C41 3.3(4) . . . . ?
C31 C36 N40 C41 -174.1(3) . . . . ?
C36 N40 C41 C43 -179.1(3) . . . . ?
C36 N40 C41 C42 58.9(4) . . . . ?
C36 N40 C41 C44 -63.1(4) . . . . ?
N40 C41 C44 O44 161.6(3) . . . . ?
C43 C41 C44 O44 -82.1(4) . . . . ?
C42 C41 C44 O44 38.6(4) . . . . ?
N40 C41 C44 N50 -23.6(4) . . . . ?
C43 C41 C44 N50 92.7(3) . . . . ?
C42 C41 C44 N50 -146.6(3) . . . . ?
O44 C44 N50 C51 -3.5(5) . . . . ?
C41 C44 N50 C51 -178.0(3) . . . . ?
C44 N50 C51 C56 -73.1(4) . . . . ?
C44 N50 C51 C52 161.4(3) . . . . ?
N50 C51 C52 C53 -179.8(3) . . . . ?
C56 C51 C52 C53 54.2(4) . . . . ?
C51 C52 C53 C55 -178.4(4) . . . . ?
C51 C52 C53 C54 57.2(5) . . . . ?
N50 C51 C56 O56 157.2(3) . . . . ?
C52 C51 C56 O56 -78.7(4) . . . . ?
N50 C51 C56 N60 -25.2(4) . . . . ?
C52 C51 C56 N60 99.0(3) . . . . ?
O56 C56 N60 C61 -0.9(5) . . . . ?
C51 C56 N60 C61 -178.5(3) . . . . ?
C56 N60 C61 C62 -158.8(3) . . . . ?
C56 N60 C61 C66 78.9(3) . . . . ?
N60 C61 C62 C63 69.9(4) . . . . ?
C66 C61 C62 C63 -168.8(3) . . . . ?
C61 C62 C63 C65 59.7(6) . . . . ?
C61 C62 C63 C64 -175.2(4) . . . . ?
N60 C61 C66 O66 63.1(4) . . . . ?
C62 C61 C66 O66 -59.5(4) . . . . ?
N60 C61 C66 N70 -118.6(3) . . . . ?
C62 C61 C66 N70 118.7(3) . . . . ?
O66 C66 N70 C71 -3.1(5) . . . . ?
C61 C66 N70 C71 178.6(3) . . . . ?
C66 N70 C71 C72 -69.3(4) . . . . ?
C66 N70 C71 C74 52.3(4) . . . . ?
C66 N70 C71 C73 169.4(3) . . . . ?
N70 C71 C74 O74 -143.2(4) . . . . ?
C72 C71 C74 O74 -20.5(5) . . . . ?
C73 C71 C74 O74 99.7(4) . . . . ?
N70 C71 C74 O75 41.4(4) . . . . ?
C72 C71 C74 O75 164.0(3) . . . . ?
C73 C71 C74 O75 -75.8(4) . . . . ?
O74 C74 O75 C75 3.7(6) . . . . ?
C71 C74 O75 C75 179.1(4) . . . . ?

loop_
_cod_related_entry_id
_cod_related_entry_database
_cod_related_entry_code
1 ChemSpider 30659244
